data_1508154
loop_
_publ_author_name
'Arashiba, Kazuya'
'Miyake, Yoshihiro'
'Nishibayashi, Yoshiaki'

_publ_section_title
;
 A molybdenum complex bearing PNP-type pincer ligands leads to the
 catalytic reduction of dinitrogen into ammonia.
;
_journal_issue 2
_journal_name_full 'Nature chemistry'
_journal_page_first 120
_journal_page_last 125
_journal_paper_doi 10.1038/nchem.906
_journal_volume 3
_journal_year 2011
_chemical_formula_moiety 'C56 H100 Mo2 N4 O4 P4 '
_chemical_formula_sum 'C56 H100 Mo2 N4 O4 P4'
_chemical_formula_weight 1209.21
_space_group_IT_number 167
_symmetry_cell_setting trigonal
_symmetry_Int_Tables_number 167
_symmetry_space_group_name_Hall '-R 3 2"c'
_symmetry_space_group_name_H-M 'R -3 c :H'
_cell_angle_alpha 90.0000
_cell_angle_beta 90.0000
_cell_angle_gamma 120.0000
_cell_formula_units_Z 18
_cell_length_a 36.1127(7)
_cell_length_b 36.1127(7)
_cell_length_c 24.6029(5)
_cell_measurement_reflns_used 69835
_cell_measurement_temperature 173.1
_cell_measurement_theta_max 27.4
_cell_measurement_theta_min 3.1
_cell_volume 27786.7(9)
_computing_cell_refinement PROCESS-AUTO
_computing_data_collection PROCESS-AUTO
_computing_data_reduction CrystalStructure
_computing_publication_material 'CrystalStructure 3.8'
_computing_structure_refinement CRYSTALS
_computing_structure_solution SHELXS97
_diffrn_ambient_temperature 173.1
_diffrn_detector_area_resol_mean 10.00
_diffrn_measured_fraction_theta_full 0.998
_diffrn_measured_fraction_theta_max 0.998
_diffrn_measurement_device_type 'Rigaku RAXIS-RAPID'
_diffrn_measurement_method \w
_diffrn_radiation_type 'Mo K\a'
_diffrn_radiation_wavelength 0.71075
_diffrn_reflns_av_R_equivalents 0.025
_diffrn_reflns_limit_h_max 46
_diffrn_reflns_limit_h_min -46
_diffrn_reflns_limit_k_max 46
_diffrn_reflns_limit_k_min -46
_diffrn_reflns_limit_l_max 30
_diffrn_reflns_limit_l_min -31
_diffrn_reflns_number 88291
_diffrn_reflns_theta_full 27.45
_diffrn_reflns_theta_max 27.45
_exptl_absorpt_coefficient_mu 0.553
_exptl_absorpt_correction_T_max 0.801
_exptl_absorpt_correction_T_min 0.628
_exptl_absorpt_correction_type multi-scan
_exptl_absorpt_process_details
;
    Higashi, T. (1995). Program for Absorption Correction.
    Rigaku Corporation, Tokyo, Japan.
;
_exptl_crystal_colour unknown
_exptl_crystal_density_diffrn 1.301
_exptl_crystal_density_method 'not measured'
_exptl_crystal_description block
_exptl_crystal_F_000 11520.00
_exptl_crystal_size_max 0.60
_exptl_crystal_size_mid 0.40
_exptl_crystal_size_min 0.40
_refine_diff_density_max 0.79
_refine_diff_density_min -0.79
_refine_ls_extinction_method none
_refine_ls_goodness_of_fit_ref 1.016
_refine_ls_hydrogen_treatment refall
_refine_ls_number_parameters 351
_refine_ls_number_reflns 7049
_refine_ls_R_factor_gt 0.0368
_refine_ls_shift/su_max 0.0000
_refine_ls_structure_factor_coef Fsqd
_refine_ls_weighting_details 'w = 1/[6.9000\s(Fo^2^)]/(4Fo^2^)'
_refine_ls_weighting_scheme calc
_refine_ls_wR_factor_ref 0.1039
_reflns_number_gt 5840
_reflns_number_total 7049
_reflns_threshold_expression F^2^>2.0\s(F^2^)
_cod_data_source_file nchem.906-s4.cif
_cod_data_source_block '_20091116CO'
_cod_original_cell_volume 27786.6(9)
_cod_original_sg_symbol_H-M 'R -3 c:H'
_cod_original_formula_sum 'C56 H100 Mo2 N4 O4 P4 '
_cod_database_code 1508154

loop_
_symmetry_equiv_pos_site_id
_symmetry_equiv_pos_as_xyz
1 +X,+Y,+Z
2 -Y,+X-Y,+Z
3 -X+Y,-X,+Z
4 -X+Y,+Y,1/2+Z
5 +X,+X-Y,1/2+Z
6 -Y,-X,1/2+Z
7 -X,-Y,-Z
8 +Y,-X+Y,-Z
9 +X-Y,+X,-Z
10 +X-Y,-Y,1/2-Z
11 -X,-X+Y,1/2-Z
12 +Y,+X,1/2-Z
13 2/3+X,1/3+Y,1/3+Z
14 2/3-Y,1/3+X-Y,1/3+Z
15 2/3-X+Y,1/3-X,1/3+Z
16 2/3-X+Y,1/3+Y,5/6+Z
17 2/3+X,1/3+X-Y,5/6+Z
18 2/3-Y,1/3-X,5/6+Z
19 2/3-X,1/3-Y,1/3-Z
20 2/3+Y,1/3-X+Y,1/3-Z
21 2/3+X-Y,1/3+X,1/3-Z
22 2/3+X-Y,1/3-Y,5/6-Z
23 2/3-X,1/3-X+Y,5/6-Z
24 2/3+Y,1/3+X,5/6-Z
25 1/3+X,2/3+Y,2/3+Z
26 1/3-Y,2/3+X-Y,2/3+Z
27 1/3-X+Y,2/3-X,2/3+Z
28 1/3-X+Y,2/3+Y,1/6+Z
29 1/3+X,2/3+X-Y,1/6+Z
30 1/3-Y,2/3-X,1/6+Z
31 1/3-X,2/3-Y,2/3-Z
32 1/3+Y,2/3-X+Y,2/3-Z
33 1/3+X-Y,2/3+X,2/3-Z
34 1/3+X-Y,2/3-Y,1/6-Z
35 1/3-X,2/3-X+Y,1/6-Z
36 1/3+Y,2/3+X,1/6-Z

loop_
_atom_site_label
_atom_site_type_symbol
_atom_site_fract_x
_atom_site_fract_y
_atom_site_fract_z
_atom_site_U_iso_or_equiv
_atom_site_adp_type
_atom_site_occupancy
_atom_site_symmetry_multiplicity
_atom_site_calc_flag
_atom_site_refinement_flags
Mo(1) Mo 0.589720(10) 0.132390(10) 0.041600(10) 0.02126(7) Uani 1.00 1 d .
P(1) P 0.54732(3) 0.07801(3) 0.11048(3) 0.0280(2) Uani 1.00 1 d .
P(2) P 0.60230(3) 0.17225(3) -0.04383(3) 0.0266(2) Uani 1.00 1 d .
O(1) O 0.57910(9) 0.20184(8) 0.10906(10) 0.0559(9) Uani 1.00 1 d .
O(2) O 0.61704(8) 0.06960(7) -0.01100(10) 0.0480(8) Uani 1.00 1 d .
N(1) N 0.64977(7) 0.16254(7) 0.07469(9) 0.0234(6) Uani 1.00 1 d .
N(2) N 0.52552(8) 0.10008(8) 0.00447(9) 0.0257(6) Uani 1.00 1 d .
C(1) C 0.51094(11) 0.08676(12) 0.15884(13) 0.0399(10) Uani 1.00 1 d .
C(2) C 0.48358(11) 0.09951(13) 0.12418(14) 0.0515(12) Uani 1.00 1 d .
C(3) C 0.53763(12) 0.12353(12) 0.19869(13) 0.0484(11) Uani 1.00 1 d .
C(4) C 0.48011(13) 0.04748(13) 0.19227(16) 0.0623(13) Uani 1.00 1 d .
C(5) C 0.56823(11) 0.04601(11) 0.14864(13) 0.0367(9) Uani 1.00 1 d .
C(6) C 0.58820(14) 0.06834(13) 0.20320(14) 0.0591(13) Uani 1.00 1 d .
C(7) C 0.53482(12) -0.00092(11) 0.15854(15) 0.0531(12) Uani 1.00 1 d .
C(8) C 0.60433(11) 0.04745(11) 0.11562(14) 0.0441(11) Uani 1.00 1 d .
C(9) C 0.50790(10) 0.03805(10) 0.06163(12) 0.0324(8) Uani 1.00 1 d .
C(10) C 0.49544(10) 0.05940(10) 0.01898(12) 0.0294(8) Uani 1.00 1 d .
C(11) C 0.45477(10) 0.03854(11) -0.00322(13) 0.0346(9) Uani 1.00 1 d .
C(12) C 0.44400(11) 0.05887(11) -0.04229(14) 0.0403(10) Uani 1.00 1 d .
C(13) C 0.47387(10) 0.09949(11) -0.05850(13) 0.0375(10) Uani 1.00 1 d .
C(14) C 0.51436(10) 0.11982(10) -0.03457(12) 0.0290(8) Uani 1.00 1 d .
C(15) C 0.54749(10) 0.16411(10) -0.05071(13) 0.0334(9) Uani 1.00 1 d .
C(16) C 0.63740(11) 0.23279(10) -0.04802(13) 0.0357(9) Uani 1.00 1 d .
C(17) C 0.62365(13) 0.25475(12) -0.09119(15) 0.0567(13) Uani 1.00 1 d .
C(18) C 0.68342(11) 0.24383(12) -0.05803(16) 0.0542(12) Uani 1.00 1 d .
C(19) C 0.63628(12) 0.25178(11) 0.00671(14) 0.0470(11) Uani 1.00 1 d .
C(20) C 0.60967(11) 0.14920(12) -0.10984(12) 0.0370(9) Uani 1.00 1 d .
C(21) C 0.61093(14) 0.17384(14) -0.16136(13) 0.0617(14) Uani 1.00 1 d .
C(22) C 0.65118(12) 0.14650(12) -0.10755(14) 0.0468(11) Uani 1.00 1 d .
C(23) C 0.57155(12) 0.10314(12) -0.11586(14) 0.0482(11) Uani 1.00 1 d .
C(24) C 0.58119(11) 0.17634(11) 0.08217(12) 0.0322(9) Uani 1.00 1 d .
C(25) C 0.60577(10) 0.09196(10) 0.00803(12) 0.0294(8) Uani 1.00 1 d .
C(26) C 0.6903(2) 0.0599(2) 0.3471(3) 0.180(3) Uiso 1.00 1 d .
C(27) C 0.6861(3) 0.0435(4) 0.2989(5) 0.267(5) Uiso 1.00 1 d .
C(28) C 0.6703(3) 0.0074(3) 0.2753(3) 0.211(4) Uiso 1.00 1 d .
H(1) H 0.4972 0.1298 0.1223 0.065 Uiso 1.00 1 c R
H(2) H 0.4562 0.0885 0.1404 0.065 Uiso 1.00 1 c R
H(3) H 0.4805 0.0882 0.0886 0.065 Uiso 1.00 1 c R
H(4) H 0.5443 0.1124 0.2299 0.058 Uiso 1.00 1 c R
H(5) H 0.5219 0.1370 0.2094 0.059 Uiso 1.00 1 c R
H(6) H 0.5634 0.1438 0.1813 0.059 Uiso 1.00 1 c R
H(7) H 0.4543 0.0309 0.1726 0.072 Uiso 1.00 1 c R
H(8) H 0.4740 0.0566 0.2256 0.072 Uiso 1.00 1 c R
H(9) H 0.4930 0.0306 0.1996 0.072 Uiso 1.00 1 c R
H(10) H 0.6179 0.0876 0.1982 0.073 Uiso 1.00 1 c R
H(11) H 0.5844 0.0476 0.2297 0.073 Uiso 1.00 1 c R
H(12) H 0.5746 0.0837 0.2151 0.073 Uiso 1.00 1 c R
H(13) H 0.5201 -0.0035 0.1916 0.062 Uiso 1.00 1 c R
H(14) H 0.5486 -0.0174 0.1607 0.062 Uiso 1.00 1 c R
H(15) H 0.5150 -0.0110 0.1292 0.062 Uiso 1.00 1 c R
H(16) H 0.5932 0.0242 0.0908 0.057 Uiso 1.00 1 c R
H(17) H 0.6241 0.0457 0.1394 0.057 Uiso 1.00 1 c R
H(18) H 0.6184 0.0736 0.0960 0.057 Uiso 1.00 1 c R
H(19) H 0.5204 0.0234 0.0444 0.037 Uiso 1.00 1 c R
H(20) H 0.4831 0.0181 0.0810 0.037 Uiso 1.00 1 c R
H(21) H 0.4345 0.0104 0.0084 0.039 Uiso 1.00 1 c R
H(22) H 0.4162 0.0451 -0.0577 0.047 Uiso 1.00 1 c R
H(23) H 0.4672 0.1138 -0.0859 0.047 Uiso 1.00 1 c R
H(24) H 0.5449 0.1839 -0.0278 0.041 Uiso 1.00 1 c R
H(25) H 0.5429 0.1690 -0.0874 0.041 Uiso 1.00 1 c R
H(26) H 0.6376 0.2567 -0.1247 0.070 Uiso 1.00 1 c R
H(27) H 0.6311 0.2826 -0.0791 0.070 Uiso 1.00 1 c R
H(28) H 0.5936 0.2383 -0.0961 0.070 Uiso 1.00 1 c R
H(29) H 0.6980 0.2490 -0.0243 0.061 Uiso 1.00 1 c R
H(30) H 0.6972 0.2688 -0.0800 0.061 Uiso 1.00 1 c R
H(31) H 0.6838 0.2208 -0.0761 0.061 Uiso 1.00 1 c R
H(32) H 0.6128 0.2567 0.0076 0.055 Uiso 1.00 1 c R
H(33) H 0.6622 0.2780 0.0119 0.055 Uiso 1.00 1 c R
H(34) H 0.6331 0.2324 0.0348 0.055 Uiso 1.00 1 c R
H(35) H 0.5827 0.1631 -0.1747 0.076 Uiso 1.00 1 c R
H(36) H 0.6278 0.1704 -0.1883 0.076 Uiso 1.00 1 c R
H(37) H 0.6231 0.2033 -0.1529 0.076 Uiso 1.00 1 c R
H(38) H 0.6745 0.1723 -0.1210 0.058 Uiso 1.00 1 c R
H(39) H 0.6478 0.1232 -0.1291 0.058 Uiso 1.00 1 c R
H(40) H 0.6566 0.1423 -0.0709 0.058 Uiso 1.00 1 c R
H(41) H 0.5782 0.0835 -0.0990 0.060 Uiso 1.00 1 c R
H(42) H 0.5659 0.0963 -0.1533 0.060 Uiso 1.00 1 c R
H(43) H 0.5471 0.1014 -0.0990 0.060 Uiso 1.00 1 c R
H(44) H 0.6718 0.0714 0.3479 0.216 Uiso 1.00 1 c R
H(45) H 0.7188 0.0819 0.3540 0.216 Uiso 1.00 1 c R
H(46) H 0.6818 0.0383 0.3741 0.216 Uiso 1.00 1 c R
H(47) H 0.6817 0.0623 0.2762 0.321 Uiso 1.00 1 c R
H(48) H 0.7146 0.0492 0.2948 0.321 Uiso 1.00 1 c R
H(49) H 0.6814 -0.0087 0.2921 0.253 Uiso 1.00 1 c R
H(50) H 0.6422 -0.0020 0.2883 0.253 Uiso 1.00 1 c R

loop_
_atom_site_aniso_label
_atom_site_aniso_U_11
_atom_site_aniso_U_22
_atom_site_aniso_U_33
_atom_site_aniso_U_12
_atom_site_aniso_U_13
_atom_site_aniso_U_23
Mo(1) 0.02079(15) 0.02145(15) 0.02058(14) 0.00985(12) -0.00144(10) -0.00184(10)
P(1) 0.0280(4) 0.0274(4) 0.0241(4) 0.0106(3) 0.0022(3) 0.0001(3)
P(2) 0.0275(4) 0.0284(4) 0.0239(4) 0.0140(3) -0.0018(3) 0.0012(3)
O(1) 0.090(2) 0.0491(16) 0.0449(15) 0.0469(16) 0.0051(14) -0.0067(13)
O(2) 0.0698(19) 0.0388(14) 0.0476(15) 0.0363(14) 0.0210(13) 0.0055(11)
N(1) 0.0266(13) 0.0212(12) 0.0222(12) 0.0119(10) 0.0001(10) 0.0005(10)
N(2) 0.0233(13) 0.0280(14) 0.0248(13) 0.0120(11) -0.0002(10) -0.0053(11)
C(1) 0.037(2) 0.045(2) 0.0304(18) 0.0153(17) 0.0085(15) -0.0045(16)
C(2) 0.041(2) 0.071(2) 0.050(2) 0.033(2) 0.0086(18) -0.015(2)
C(3) 0.056(2) 0.060(2) 0.0304(18) 0.029(2) 0.0044(17) -0.0080(17)
C(4) 0.055(2) 0.067(2) 0.058(2) 0.024(2) 0.024(2) 0.005(2)
C(5) 0.043(2) 0.0354(19) 0.0301(17) 0.0182(17) -0.0029(15) 0.0047(14)
C(6) 0.076(3) 0.065(2) 0.040(2) 0.038(2) -0.014(2) 0.001(2)
C(7) 0.058(2) 0.041(2) 0.056(2) 0.021(2) 0.009(2) 0.0182(19)
C(8) 0.050(2) 0.043(2) 0.048(2) 0.0297(19) -0.0042(18) 0.0085(17)
C(9) 0.0270(17) 0.0262(17) 0.0379(18) 0.0087(14) 0.0059(14) -0.0006(14)
C(10) 0.0270(17) 0.0304(18) 0.0299(16) 0.0136(15) -0.0004(13) -0.0091(14)
C(11) 0.0244(17) 0.0315(18) 0.0413(19) 0.0091(15) -0.0012(14) -0.0093(15)
C(12) 0.0256(18) 0.040(2) 0.052(2) 0.0141(16) -0.0121(16) -0.0169(17)
C(13) 0.0350(19) 0.044(2) 0.0394(19) 0.0240(17) -0.0102(15) -0.0097(16)
C(14) 0.0264(17) 0.0336(18) 0.0292(16) 0.0166(15) -0.0046(13) -0.0089(14)
C(15) 0.0327(18) 0.0353(19) 0.0350(18) 0.0191(16) -0.0068(14) -0.0001(14)
C(16) 0.0357(19) 0.0289(18) 0.0400(19) 0.0141(16) -0.0006(15) 0.0050(15)
C(17) 0.066(2) 0.043(2) 0.065(2) 0.030(2) -0.002(2) 0.0166(19)
C(18) 0.039(2) 0.041(2) 0.072(2) 0.0116(18) 0.005(2) 0.004(2)
C(19) 0.049(2) 0.030(2) 0.057(2) 0.0160(18) -0.0028(18) -0.0015(17)
C(20) 0.045(2) 0.045(2) 0.0241(16) 0.0250(18) -0.0012(15) -0.0008(15)
C(21) 0.088(3) 0.075(3) 0.0266(19) 0.045(2) -0.001(2) 0.0034(19)
C(22) 0.052(2) 0.052(2) 0.041(2) 0.029(2) 0.0165(17) 0.0014(17)
C(23) 0.055(2) 0.056(2) 0.037(2) 0.031(2) -0.0069(17) -0.0164(18)
C(24) 0.0366(19) 0.0363(19) 0.0279(16) 0.0215(16) -0.0031(14) -0.0005(14)
C(25) 0.0299(17) 0.0285(17) 0.0271(16) 0.0127(15) 0.0038(13) 0.0039(13)

loop_
_atom_type_symbol
_atom_type_description
_atom_type_scat_dispersion_real
_atom_type_scat_dispersion_imag
_atom_type_scat_source
C C 0.003 0.002
;
International Tables for Crystallography
(1992, Vol. C, Tables 4.2.6.8 and 6.1.1.4)
;
H H 0.000 0.000
;
International Tables for Crystallography
(1992, Vol. C, Table 6.1.1.4)
;
N N 0.006 0.003
;
International Tables for Crystallography
(1992, Vol. C, Tables 4.2.6.8 and 6.1.1.4)
;
O O 0.011 0.006
;
International Tables for Crystallography
(1992, Vol. C, Tables 4.2.6.8 and 6.1.1.4)
;
P P 0.102 0.094
;
International Tables for Crystallography
(1992, Vol. C, Tables 4.2.6.8 and 6.1.1.4)
;
Mo Mo -1.683 0.686
;
International Tables for Crystallography
(1992, Vol. C, Tables 4.2.6.8 and 6.1.1.4)
;

loop_
_geom_angle_atom_site_label_1
_geom_angle_atom_site_label_2
_geom_angle_atom_site_label_3
_geom_angle
_geom_angle_publ_flag
_geom_angle_site_symmetry_1
_geom_angle_site_symmetry_3
P(1) Mo(1) P(2) 156.13(3) yes . .
P(1) Mo(1) N(1) 102.79(6) yes . .
P(1) Mo(1) N(2) 78.07(6) yes . .
P(1) Mo(1) C(24) 90.47(8) yes . .
P(1) Mo(1) C(25) 89.63(8) yes . .
P(2) Mo(1) N(1) 101.08(6) yes . .
P(2) Mo(1) N(2) 78.07(6) yes . .
P(2) Mo(1) C(24) 91.06(9) yes . .
P(2) Mo(1) C(25) 92.19(9) yes . .
N(1) Mo(1) N(2) 178.97(8) yes . .
N(1) Mo(1) C(24) 85.58(12) yes . .
N(1) Mo(1) C(25) 86.32(11) yes . .
N(2) Mo(1) C(24) 95.00(13) yes . .
N(2) Mo(1) C(25) 93.12(12) yes . .
C(24) Mo(1) C(25) 171.72(13) yes . .
Mo(1) P(1) C(1) 120.06(13) yes . .
Mo(1) P(1) C(5) 122.92(11) yes . .
Mo(1) P(1) C(9) 95.91(9) yes . .
C(1) P(1) C(5) 107.81(17) yes . .
C(1) P(1) C(9) 101.92(15) yes . .
C(5) P(1) C(9) 103.14(16) yes . .
Mo(1) P(2) C(15) 96.60(10) yes . .
Mo(1) P(2) C(16) 122.73(10) yes . .
Mo(1) P(2) C(20) 119.92(13) yes . .
C(15) P(2) C(16) 102.81(18) yes . .
C(15) P(2) C(20) 102.94(16) yes . .
C(16) P(2) C(20) 107.31(14) yes . .
Mo(1) N(1) N(1) 178.5(2) yes . 35_655
Mo(1) N(2) C(10) 121.4(2) yes . .
Mo(1) N(2) C(14) 121.29(16) yes . .
C(10) N(2) C(14) 117.3(2) yes . .
P(1) C(1) C(2) 107.5(2) yes . .
P(1) C(1) C(3) 110.7(2) yes . .
P(1) C(1) C(4) 115.0(3) yes . .
C(2) C(1) C(3) 108.3(3) yes . .
C(2) C(1) C(4) 107.2(3) yes . .
C(3) C(1) C(4) 107.9(2) yes . .
P(1) C(5) C(6) 109.5(3) yes . .
P(1) C(5) C(7) 114.6(2) yes . .
P(1) C(5) C(8) 108.0(2) yes . .
C(6) C(5) C(7) 110.1(2) yes . .
C(6) C(5) C(8) 106.2(3) yes . .
C(7) C(5) C(8) 108.2(3) yes . .
P(1) C(9) C(10) 111.2(2) yes . .
N(2) C(10) C(9) 117.0(2) yes . .
N(2) C(10) C(11) 122.6(3) yes . .
C(9) C(10) C(11) 120.4(2) yes . .
C(10) C(11) C(12) 119.4(2) yes . .
C(11) C(12) C(13) 119.4(3) yes . .
C(12) C(13) C(14) 119.7(3) yes . .
N(2) C(14) C(13) 121.6(2) yes . .
N(2) C(14) C(15) 117.2(2) yes . .
C(13) C(14) C(15) 121.2(3) yes . .
P(2) C(15) C(14) 111.4(2) yes . .
P(2) C(16) C(17) 115.2(2) yes . .
P(2) C(16) C(18) 108.8(2) yes . .
P(2) C(16) C(19) 108.5(2) yes . .
C(17) C(16) C(18) 110.0(2) yes . .
C(17) C(16) C(19) 106.8(3) yes . .
C(18) C(16) C(19) 107.3(2) yes . .
P(2) C(20) C(21) 114.9(3) yes . .
P(2) C(20) C(22) 110.3(2) yes . .
P(2) C(20) C(23) 107.9(2) yes . .
C(21) C(20) C(22) 108.5(3) yes . .
C(21) C(20) C(23) 107.2(2) yes . .
C(22) C(20) C(23) 107.7(3) yes . .
Mo(1) C(24) O(1) 173.5(3) yes . .
Mo(1) C(25) O(2) 177.0(2) yes . .
C(26) C(27) C(28) 140.6(12) yes . .
C(27) C(28) C(28) 137.6(12) yes . 10_555
C(1) C(2) H(1) 109.3 no . .
C(1) C(2) H(2) 109.3 no . .
C(1) C(2) H(3) 109.8 no . .
H(1) C(2) H(2) 109.5 no . .
H(1) C(2) H(3) 109.5 no . .
H(2) C(2) H(3) 109.5 no . .
C(1) C(3) H(4) 109.3 no . .
C(1) C(3) H(5) 109.9 no . .
C(1) C(3) H(6) 109.2 no . .
H(4) C(3) H(5) 109.5 no . .
H(4) C(3) H(6) 109.5 no . .
H(5) C(3) H(6) 109.5 no . .
C(1) C(4) H(7) 109.8 no . .
C(1) C(4) H(8) 109.2 no . .
C(1) C(4) H(9) 109.5 no . .
H(7) C(4) H(8) 109.5 no . .
H(7) C(4) H(9) 109.5 no . .
H(8) C(4) H(9) 109.5 no . .
C(5) C(6) H(10) 109.4 no . .
C(5) C(6) H(11) 109.8 no . .
C(5) C(6) H(12) 109.3 no . .
H(10) C(6) H(11) 109.5 no . .
H(10) C(6) H(12) 109.5 no . .
H(11) C(6) H(12) 109.5 no . .
C(5) C(7) H(13) 109.8 no . .
C(5) C(7) H(14) 109.5 no . .
C(5) C(7) H(15) 109.1 no . .
H(13) C(7) H(14) 109.5 no . .
H(13) C(7) H(15) 109.5 no . .
H(14) C(7) H(15) 109.5 no . .
C(5) C(8) H(16) 109.8 no . .
C(5) C(8) H(17) 109.4 no . .
C(5) C(8) H(18) 109.2 no . .
H(16) C(8) H(17) 109.5 no . .
H(16) C(8) H(18) 109.5 no . .
H(17) C(8) H(18) 109.5 no . .
P(1) C(9) H(19) 109.0 no . .
P(1) C(9) H(20) 109.1 no . .
C(10) C(9) H(19) 108.9 no . .
C(10) C(9) H(20) 109.2 no . .
H(19) C(9) H(20) 109.5 no . .
C(10) C(11) H(21) 120.2 no . .
C(12) C(11) H(21) 120.5 no . .
C(11) C(12) H(22) 120.4 no . .
C(13) C(12) H(22) 120.2 no . .
C(12) C(13) H(23) 120.5 no . .
C(14) C(13) H(23) 119.9 no . .
P(2) C(15) H(24) 108.8 no . .
P(2) C(15) H(25) 109.2 no . .
C(14) C(15) H(24) 108.6 no . .
C(14) C(15) H(25) 109.3 no . .
H(24) C(15) H(25) 109.5 no . .
C(16) C(17) H(26) 109.9 no . .
C(16) C(17) H(27) 109.5 no . .
C(16) C(17) H(28) 109.0 no . .
H(26) C(17) H(27) 109.5 no . .
H(26) C(17) H(28) 109.5 no . .
H(27) C(17) H(28) 109.5 no . .
C(16) C(18) H(29) 109.5 no . .
C(16) C(18) H(30) 109.1 no . .
C(16) C(18) H(31) 109.8 no . .
H(29) C(18) H(30) 109.5 no . .
H(29) C(18) H(31) 109.5 no . .
H(30) C(18) H(31) 109.5 no . .
C(16) C(19) H(32) 109.4 no . .
C(16) C(19) H(33) 109.6 no . .
C(16) C(19) H(34) 109.5 no . .
H(32) C(19) H(33) 109.5 no . .
H(32) C(19) H(34) 109.5 no . .
H(33) C(19) H(34) 109.5 no . .
C(20) C(21) H(35) 109.5 no . .
C(20) C(21) H(36) 109.6 no . .
C(20) C(21) H(37) 109.4 no . .
H(35) C(21) H(36) 109.5 no . .
H(35) C(21) H(37) 109.5 no . .
H(36) C(21) H(37) 109.5 no . .
C(20) C(22) H(38) 109.6 no . .
C(20) C(22) H(39) 109.6 no . .
C(20) C(22) H(40) 109.2 no . .
H(38) C(22) H(39) 109.5 no . .
H(38) C(22) H(40) 109.5 no . .
H(39) C(22) H(40) 109.5 no . .
C(20) C(23) H(41) 109.8 no . .
C(20) C(23) H(42) 109.4 no . .
C(20) C(23) H(43) 109.1 no . .
H(41) C(23) H(42) 109.5 no . .
H(41) C(23) H(43) 109.5 no . .
H(42) C(23) H(43) 109.5 no . .
C(27) C(26) H(44) 105.7 no . .
C(27) C(26) H(45) 112.1 no . .
C(27) C(26) H(46) 110.5 no . .
H(44) C(26) H(45) 109.5 no . .
H(44) C(26) H(46) 109.5 no . .
H(45) C(26) H(46) 109.5 no . .
C(26) C(27) H(47) 103.7 no . .
C(26) C(27) H(48) 97.6 no . .
C(28) C(27) H(47) 108.1 no . .
C(28) C(27) H(48) 93.1 no . .
H(47) C(27) H(48) 109.4 no . .
C(27) C(28) H(49) 108.6 no . .
C(27) C(28) H(50) 93.7 no . .
C(28) C(28) H(49) 102.9 no 10_555 .
C(28) C(28) H(50) 101.9 no 10_555 .
H(49) C(28) H(50) 109.5 no . .

loop_
_geom_bond_atom_site_label_1
_geom_bond_atom_site_label_2
_geom_bond_distance
_geom_bond_publ_flag
_geom_bond_site_symmetry_2
Mo(1) P(1) 2.4629(8) yes .
Mo(1) P(2) 2.4581(8) yes .
Mo(1) N(1) 2.047(2) yes .
Mo(1) N(2) 2.206(2) yes .
Mo(1) C(24) 2.025(4) yes .
Mo(1) C(25) 1.999(4) yes .
P(1) C(1) 1.912(4) yes .
P(1) C(5) 1.913(4) yes .
P(1) C(9) 1.871(2) yes .
P(2) C(15) 1.858(3) yes .
P(2) C(16) 1.904(3) yes .
P(2) C(20) 1.903(3) yes .
O(1) C(24) 1.167(5) yes .
O(2) C(25) 1.169(5) yes .
N(1) N(1) 1.139(3) yes 35_655
N(2) C(10) 1.367(3) yes .
N(2) C(14) 1.371(4) yes .
C(1) C(2) 1.540(6) yes .
C(1) C(3) 1.541(4) yes .
C(1) C(4) 1.533(4) yes .
C(5) C(6) 1.546(4) yes .
C(5) C(7) 1.531(4) yes .
C(5) C(8) 1.515(5) yes .
C(9) C(10) 1.498(5) yes .
C(10) C(11) 1.384(4) yes .
C(11) C(12) 1.378(5) yes .
C(12) C(13) 1.376(4) yes .
C(13) C(14) 1.396(4) yes .
C(14) C(15) 1.495(3) yes .
C(16) C(17) 1.548(6) yes .
C(16) C(18) 1.523(5) yes .
C(16) C(19) 1.521(5) yes .
C(20) C(21) 1.536(5) yes .
C(20) C(22) 1.551(6) yes .
C(20) C(23) 1.547(4) yes .
C(26) C(27) 1.297(17) yes .
C(27) C(28) 1.273(17) yes .
C(28) C(28) 1.328(12) yes 10_555
C(2) H(1) 0.950 no .
C(2) H(2) 0.950 no .
C(2) H(3) 0.950 no .
C(3) H(4) 0.950 no .
C(3) H(5) 0.950 no .
C(3) H(6) 0.950 no .
C(4) H(7) 0.950 no .
C(4) H(8) 0.950 no .
C(4) H(9) 0.950 no .
C(6) H(10) 0.950 no .
C(6) H(11) 0.950 no .
C(6) H(12) 0.950 no .
C(7) H(13) 0.950 no .
C(7) H(14) 0.950 no .
C(7) H(15) 0.950 no .
C(8) H(16) 0.950 no .
C(8) H(17) 0.950 no .
C(8) H(18) 0.950 no .
C(9) H(19) 0.950 no .
C(9) H(20) 0.950 no .
C(11) H(21) 0.950 no .
C(12) H(22) 0.950 no .
C(13) H(23) 0.950 no .
C(15) H(24) 0.950 no .
C(15) H(25) 0.950 no .
C(17) H(26) 0.950 no .
C(17) H(27) 0.950 no .
C(17) H(28) 0.950 no .
C(18) H(29) 0.950 no .
C(18) H(30) 0.950 no .
C(18) H(31) 0.950 no .
C(19) H(32) 0.950 no .
C(19) H(33) 0.950 no .
C(19) H(34) 0.950 no .
C(21) H(35) 0.950 no .
C(21) H(36) 0.950 no .
C(21) H(37) 0.950 no .
C(22) H(38) 0.950 no .
C(22) H(39) 0.950 no .
C(22) H(40) 0.950 no .
C(23) H(41) 0.950 no .
C(23) H(42) 0.950 no .
C(23) H(43) 0.950 no .
C(26) H(44) 0.950 no .
C(26) H(45) 0.950 no .
C(26) H(46) 0.950 no .
C(27) H(47) 0.950 no .
C(27) H(48) 0.950 no .
C(28) H(49) 0.950 no .
C(28) H(50) 0.950 no .

loop_
_geom_contact_atom_site_label_1
_geom_contact_atom_site_label_2
_geom_contact_distance
_geom_contact_site_symmetry_2
O(1) O(1) 3.025(5) 36_545
O(2) C(11) 3.460(3) 7_655
C(11) O(2) 3.460(3) 7_655
O(1) H(24) 3.212 36_545
O(1) H(32) 2.902 36_545
O(2) H(21) 2.539 7_655
O(2) H(47) 3.017 35_655
C(2) H(1) 3.394 36_545
C(3) H(35) 3.452 4_655
C(3) H(36) 3.213 4_655
C(4) H(45) 3.153 17_444
C(4) H(48) 3.470 17_444
C(6) H(13) 3.488 10_555
C(7) H(11) 3.244 10_555
C(7) H(42) 3.546 7_655
C(8) H(21) 3.565 7_655
C(8) H(22) 3.356 7_655
C(8) H(50) 3.568 10_555
C(9) H(19) 3.242 7_655
C(10) H(19) 3.161 7_655
C(11) H(15) 3.589 7_655
C(11) H(16) 2.975 7_655
C(11) H(19) 2.973 7_655
C(11) H(49) 3.379 21_445
C(12) H(2) 3.267 36_545
C(12) H(14) 3.347 7_655
C(12) H(15) 3.510 7_655
C(12) H(16) 2.863 7_655
C(12) H(44) 3.285 4_654
C(12) H(46) 3.524 4_654
C(12) H(49) 3.416 21_445
C(13) H(1) 3.585 36_545
C(13) H(2) 3.190 36_545
C(13) H(5) 3.307 36_545
C(13) H(44) 3.285 4_654
C(14) H(1) 3.558 36_545
C(14) H(5) 3.562 36_545
C(15) H(5) 3.324 36_545
C(17) H(26) 3.526 32_554
C(17) H(27) 3.399 2_655
C(17) H(30) 3.145 3_665
C(18) H(27) 3.380 2_655
C(18) H(35) 3.459 33_544
C(19) H(33) 3.537 3_665
C(21) H(4) 3.322 4_654
C(21) H(5) 3.480 4_654
C(21) H(28) 3.512 33_544
C(21) H(30) 3.371 32_554
C(22) H(44) 3.592 35_655
C(22) H(47) 3.593 35_655
C(23) H(15) 3.250 7_655
C(25) H(21) 3.252 7_655
C(26) H(7) 3.123 29_545
C(26) H(8) 3.500 33_545
C(26) H(22) 3.083 4_655
C(26) H(23) 3.475 4_655
C(26) H(39) 3.308 35_655
C(26) H(46) 3.370 24_545
C(27) H(7) 3.331 29_545
C(27) H(39) 3.568 35_655
C(28) H(17) 3.568 10_555
H(1) C(2) 3.394 36_545
H(1) C(13) 3.585 36_545
H(1) C(14) 3.558 36_545
H(1) H(1) 2.867 36_545
H(1) H(2) 3.518 36_545
H(1) H(3) 3.279 36_545
H(1) H(24) 3.203 36_545
H(2) C(12) 3.267 36_545
H(2) C(13) 3.190 36_545
H(2) H(1) 3.518 36_545
H(2) H(2) 3.539 36_545
H(2) H(3) 3.325 36_545
H(2) H(22) 3.410 36_545
H(2) H(23) 3.307 36_545
H(2) H(48) 3.024 17_444
H(2) H(49) 3.426 17_444
H(3) H(1) 3.279 36_545
H(3) H(2) 3.325 36_545
H(3) H(48) 3.555 17_444
H(4) C(21) 3.322 4_655
H(4) H(35) 2.858 4_655
H(4) H(36) 2.927 4_655
H(4) H(42) 2.924 4_655
H(5) C(13) 3.307 36_545
H(5) C(14) 3.562 36_545
H(5) C(15) 3.324 36_545
H(5) C(21) 3.480 4_655
H(5) H(23) 2.852 36_545
H(5) H(24) 2.808 36_545
H(5) H(25) 3.229 36_545
H(5) H(35) 3.390 4_655
H(5) H(36) 2.730 4_655
H(6) H(24) 3.599 36_545
H(6) H(36) 3.534 4_655
H(7) C(26) 3.123 17_444
H(7) C(27) 3.331 17_444
H(7) H(45) 2.381 17_444
H(7) H(46) 3.421 17_444
H(7) H(48) 2.537 17_444
H(8) C(26) 3.500 32_555
H(8) H(9) 3.489 10_555
H(8) H(23) 3.444 36_545
H(8) H(42) 3.488 4_655
H(8) H(44) 3.535 32_555
H(8) H(45) 3.296 17_444
H(8) H(45) 2.824 32_555
H(9) H(8) 3.489 10_555
H(9) H(9) 3.133 10_555
H(9) H(13) 3.229 10_555
H(9) H(45) 3.385 17_444
H(10) H(47) 3.456 .
H(11) C(7) 3.244 10_555
H(11) H(11) 3.139 10_555
H(11) H(13) 2.759 10_555
H(11) H(14) 2.859 10_555
H(11) H(47) 3.476 .
H(11) H(50) 3.337 10_555
H(12) H(13) 3.422 10_555
H(13) C(6) 3.488 10_555
H(13) H(9) 3.229 10_555
H(13) H(11) 2.759 10_555
H(13) H(12) 3.422 10_555
H(13) H(13) 2.885 10_555
H(13) H(42) 3.367 7_655
H(14) C(12) 3.347 7_655
H(14) H(11) 2.859 10_555
H(14) H(22) 3.210 7_655
H(14) H(43) 3.600 7_655
H(14) H(44) 3.314 10_555
H(14) H(50) 3.402 10_555
H(15) C(11) 3.589 7_655
H(15) C(12) 3.510 7_655
H(15) C(23) 3.250 7_655
H(15) H(41) 3.152 7_655
H(15) H(42) 3.063 7_655
H(15) H(43) 2.988 7_655
H(16) C(11) 2.975 7_655
H(16) C(12) 2.863 7_655
H(16) H(21) 2.696 7_655
H(16) H(22) 2.486 7_655
H(17) C(28) 3.568 10_555
H(17) H(22) 3.481 7_655
H(17) H(46) 3.452 10_555
H(17) H(50) 2.707 10_555
H(19) C(9) 3.242 7_655
H(19) C(10) 3.161 7_655
H(19) C(11) 2.973 7_655
H(19) H(19) 2.706 7_655
H(19) H(20) 3.405 7_655
H(19) H(21) 2.795 7_655
H(20) H(19) 3.405 7_655
H(20) H(41) 3.232 7_655
H(20) H(48) 3.574 17_444
H(21) O(2) 2.539 7_655
H(21) C(8) 3.565 7_655
H(21) C(25) 3.252 7_655
H(21) H(16) 2.696 7_655
H(21) H(19) 2.795 7_655
H(21) H(48) 3.427 17_444
H(21) H(49) 3.001 21_445
H(22) C(8) 3.356 7_655
H(22) C(26) 3.083 4_654
H(22) H(2) 3.410 36_545
H(22) H(14) 3.210 7_655
H(22) H(16) 2.486 7_655
H(22) H(17) 3.481 7_655
H(22) H(44) 2.686 4_654
H(22) H(45) 3.565 4_654
H(22) H(46) 2.643 4_654
H(22) H(46) 3.444 21_445
H(22) H(49) 3.062 21_445
H(23) C(26) 3.475 4_654
H(23) H(2) 3.307 36_545
H(23) H(5) 2.852 36_545
H(23) H(8) 3.444 36_545
H(23) H(36) 3.347 32_554
H(23) H(38) 3.525 32_554
H(23) H(39) 3.172 32_554
H(23) H(44) 2.684 4_654
H(24) O(1) 3.212 36_545
H(24) H(1) 3.203 36_545
H(24) H(5) 2.808 36_545
H(24) H(6) 3.599 36_545
H(24) H(36) 3.570 32_554
H(25) H(5) 3.229 36_545
H(25) H(36) 2.859 32_554
H(25) H(38) 3.326 32_554
H(26) C(17) 3.526 33_544
H(26) H(26) 3.180 32_554
H(26) H(26) 3.180 33_544
H(26) H(27) 3.316 2_655
H(26) H(27) 3.541 33_544
H(26) H(28) 3.292 33_544
H(26) H(30) 3.354 32_554
H(27) C(17) 3.399 3_665
H(27) C(18) 3.380 3_665
H(27) H(26) 3.316 3_665
H(27) H(26) 3.541 32_554
H(27) H(27) 2.821 2_655
H(27) H(27) 2.821 3_665
H(27) H(29) 3.562 3_665
H(27) H(30) 2.594 3_665
H(27) H(33) 3.223 3_665
H(28) C(21) 3.512 32_554
H(28) H(26) 3.292 32_554
H(28) H(30) 2.841 3_665
H(28) H(36) 3.110 32_554
H(28) H(37) 3.044 32_554
H(29) H(27) 3.562 2_655
H(29) H(32) 3.450 2_655
H(30) C(17) 3.145 2_655
H(30) C(21) 3.371 33_544
H(30) H(26) 3.354 33_544
H(30) H(27) 2.594 2_655
H(30) H(28) 2.841 2_655
H(30) H(32) 3.479 2_655
H(30) H(35) 3.112 33_544
H(30) H(36) 3.419 33_544
H(30) H(37) 3.036 33_544
H(31) H(35) 2.974 33_544
H(31) H(37) 3.581 33_544
H(32) O(1) 2.902 36_545
H(32) H(29) 3.450 3_665
H(32) H(30) 3.479 3_665
H(32) H(33) 2.877 3_665
H(33) C(19) 3.537 2_655
H(33) H(27) 3.223 2_655
H(33) H(32) 2.877 2_655
H(33) H(33) 3.326 2_655
H(33) H(33) 3.326 3_665
H(35) C(3) 3.452 4_654
H(35) C(18) 3.459 32_554
H(35) H(4) 2.858 4_654
H(35) H(5) 3.390 4_654
H(35) H(30) 3.112 32_554
H(35) H(31) 2.974 32_554
H(35) H(38) 2.956 32_554
H(36) C(3) 3.213 4_654
H(36) H(4) 2.927 4_654
H(36) H(5) 2.730 4_654
H(36) H(6) 3.534 4_654
H(36) H(23) 3.347 33_544
H(36) H(24) 3.570 33_544
H(36) H(25) 2.859 33_544
H(36) H(28) 3.110 33_544
H(36) H(30) 3.419 32_554
H(37) H(28) 3.044 33_544
H(37) H(30) 3.036 32_554
H(37) H(31) 3.581 32_554
H(38) H(23) 3.525 33_544
H(38) H(25) 3.326 33_544
H(38) H(35) 2.956 33_544
H(39) C(26) 3.308 35_655
H(39) C(27) 3.568 35_655
H(39) H(23) 3.172 33_544
H(39) H(44) 2.671 35_655
H(39) H(45) 3.289 35_655
H(39) H(47) 2.855 35_655
H(40) H(47) 3.480 35_655
H(41) H(15) 3.152 7_655
H(41) H(20) 3.232 7_655
H(41) H(45) 3.571 35_655
H(41) H(47) 3.506 35_655
H(42) C(7) 3.546 7_655
H(42) H(4) 2.924 4_654
H(42) H(8) 3.488 4_654
H(42) H(13) 3.367 7_655
H(42) H(15) 3.063 7_655
H(43) H(14) 3.600 7_655
H(43) H(15) 2.988 7_655
H(44) C(12) 3.285 4_655
H(44) C(13) 3.285 4_655
H(44) C(22) 3.592 35_655
H(44) H(8) 3.535 33_545
H(44) H(14) 3.314 10_555
H(44) H(22) 2.686 4_655
H(44) H(23) 2.684 4_655
H(44) H(39) 2.671 35_655
H(45) C(4) 3.153 29_545
H(45) H(7) 2.381 29_545
H(45) H(8) 3.296 29_545
H(45) H(8) 2.824 33_545
H(45) H(9) 3.385 29_545
H(45) H(22) 3.565 4_655
H(45) H(39) 3.289 35_655
H(45) H(41) 3.571 35_655
H(45) H(46) 3.401 24_545
H(46) C(12) 3.524 4_655
H(46) C(26) 3.370 24_545
H(46) H(7) 3.421 29_545
H(46) H(17) 3.452 10_555
H(46) H(22) 2.643 4_655
H(46) H(22) 3.444 20_555
H(46) H(45) 3.401 24_545
H(46) H(46) 2.547 24_545
H(47) O(2) 3.017 35_655
H(47) C(22) 3.593 35_655
H(47) H(10) 3.456 .
H(47) H(11) 3.476 .
H(47) H(39) 2.855 35_655
H(47) H(40) 3.480 35_655
H(47) H(41) 3.506 35_655
H(48) C(4) 3.470 29_545
H(48) H(2) 3.024 29_545
H(48) H(3) 3.555 29_545
H(48) H(7) 2.537 29_545
H(48) H(20) 3.574 29_545
H(48) H(21) 3.427 29_545
H(49) C(11) 3.379 20_555
H(49) C(12) 3.416 20_555
H(49) H(2) 3.426 29_545
H(49) H(21) 3.001 20_555
H(49) H(22) 3.062 20_555
H(50) C(8) 3.568 10_555
H(50) H(11) 3.337 10_555
H(50) H(14) 3.402 10_555
H(50) H(17) 2.707 10_555

loop_
_geom_torsion_atom_site_label_1
_geom_torsion_atom_site_label_2
_geom_torsion_atom_site_label_3
_geom_torsion_atom_site_label_4
_geom_torsion
_geom_torsion_site_symmetry_3
_geom_torsion_site_symmetry_4
P(1) Mo(1) P(2) C(15) 27.37(16) . .
P(1) Mo(1) P(2) C(16) 137.22(17) . .
P(1) Mo(1) P(2) C(20) -81.70(17) . .
P(2) Mo(1) P(1) C(1) -76.50(15) . .
P(2) Mo(1) P(1) C(5) 140.78(14) . .
P(2) Mo(1) P(1) C(9) 30.94(18) . .
P(1) Mo(1) N(1) N(1) 145(9) . 35_655
N(1) Mo(1) P(1) C(1) 102.76(14) . .
N(1) Mo(1) P(1) C(5) -39.96(15) . .
N(1) Mo(1) P(1) C(9) -149.79(16) . .
P(1) Mo(1) N(2) C(10) -22.5(2) . .
P(1) Mo(1) N(2) C(14) 158.3(2) . .
N(2) Mo(1) P(1) C(1) -77.83(14) . .
N(2) Mo(1) P(1) C(5) 139.45(15) . .
N(2) Mo(1) P(1) C(9) 29.62(16) . .
P(1) Mo(1) C(24) O(1) 75(2) . .
C(24) Mo(1) P(1) C(1) 17.19(15) . .
C(24) Mo(1) P(1) C(5) -125.54(16) . .
C(24) Mo(1) P(1) C(9) 124.63(17) . .
P(1) Mo(1) C(25) O(2) -116(5) . .
C(25) Mo(1) P(1) C(1) -171.09(14) . .
C(25) Mo(1) P(1) C(5) 46.18(15) . .
C(25) Mo(1) P(1) C(9) -63.65(16) . .
P(2) Mo(1) N(1) N(1) -35(9) . 35_655
N(1) Mo(1) P(2) C(15) -151.90(13) . .
N(1) Mo(1) P(2) C(16) -42.04(19) . .
N(1) Mo(1) P(2) C(20) 99.03(15) . .
P(2) Mo(1) N(2) C(10) 158.0(2) . .
P(2) Mo(1) N(2) C(14) -21.2(2) . .
N(2) Mo(1) P(2) C(15) 28.69(13) . .
N(2) Mo(1) P(2) C(16) 138.55(19) . .
N(2) Mo(1) P(2) C(20) -80.38(15) . .
P(2) Mo(1) C(24) O(1) -129(2) . .
C(24) Mo(1) P(2) C(15) -66.20(14) . .
C(24) Mo(1) P(2) C(16) 43.66(19) . .
C(24) Mo(1) P(2) C(20) -175.27(16) . .
P(2) Mo(1) C(25) O(2) 87(5) . .
C(25) Mo(1) P(2) C(15) 121.42(13) . .
C(25) Mo(1) P(2) C(16) -128.73(18) . .
C(25) Mo(1) P(2) C(20) 12.35(15) . .
N(1) Mo(1) N(2) C(10) 124(6) . .
N(1) Mo(1) N(2) C(14) -55(6) . .
N(2) Mo(1) N(1) N(1) -1(13) . 35_655
N(1) Mo(1) C(24) O(1) -28(2) . .
C(24) Mo(1) N(1) N(1) -125(9) . 35_655
N(1) Mo(1) C(25) O(2) -14(5) . .
C(25) Mo(1) N(1) N(1) 57(9) . 35_655
N(2) Mo(1) C(24) O(1) 153(2) . .
C(24) Mo(1) N(2) C(10) -111.9(2) . .
C(24) Mo(1) N(2) C(14) 68.9(2) . .
N(2) Mo(1) C(25) O(2) 166(5) . .
C(25) Mo(1) N(2) C(10) 66.5(2) . .
C(25) Mo(1) N(2) C(14) -112.7(2) . .
C(24) Mo(1) C(25) O(2) -26(5) . .
C(25) Mo(1) C(24) O(1) -16(2) . .
Mo(1) P(1) C(1) C(2) 49.6(2) . .
Mo(1) P(1) C(1) C(3) -68.4(3) . .
Mo(1) P(1) C(1) C(4) 169.0(2) . .
Mo(1) P(1) C(5) C(6) 94.2(2) . .
Mo(1) P(1) C(5) C(7) -141.6(2) . .
Mo(1) P(1) C(5) C(8) -20.9(2) . .
Mo(1) P(1) C(9) C(10) -40.8(2) . .
C(1) P(1) C(5) C(6) -52.3(2) . .
C(1) P(1) C(5) C(7) 71.8(2) . .
C(1) P(1) C(5) C(8) -167.54(19) . .
C(5) P(1) C(1) C(2) -162.6(2) . .
C(5) P(1) C(1) C(3) 79.3(2) . .
C(5) P(1) C(1) C(4) -43.3(2) . .
C(1) P(1) C(9) C(10) 81.7(2) . .
C(9) P(1) C(1) C(2) -54.5(2) . .
C(9) P(1) C(1) C(3) -172.5(2) . .
C(9) P(1) C(1) C(4) 64.9(2) . .
C(5) P(1) C(9) C(10) -166.6(2) . .
C(9) P(1) C(5) C(6) -159.7(2) . .
C(9) P(1) C(5) C(7) -35.5(3) . .
C(9) P(1) C(5) C(8) 85.1(2) . .
Mo(1) P(2) C(15) C(14) -39.8(2) . .
Mo(1) P(2) C(16) C(17) -147.7(2) . .
Mo(1) P(2) C(16) C(18) 88.2(2) . .
Mo(1) P(2) C(16) C(19) -28.2(3) . .
Mo(1) P(2) C(20) C(21) 171.7(2) . .
Mo(1) P(2) C(20) C(22) -65.3(2) . .
Mo(1) P(2) C(20) C(23) 52.2(3) . .
C(15) P(2) C(16) C(17) -41.1(3) . .
C(15) P(2) C(16) C(18) -165.1(2) . .
C(15) P(2) C(16) C(19) 78.5(3) . .
C(16) P(2) C(15) C(14) -165.6(2) . .
C(15) P(2) C(20) C(21) 66.2(2) . .
C(15) P(2) C(20) C(22) -170.9(2) . .
C(15) P(2) C(20) C(23) -53.4(3) . .
C(20) P(2) C(15) C(14) 83.0(2) . .
C(16) P(2) C(20) C(21) -41.9(3) . .
C(16) P(2) C(20) C(22) 81.1(2) . .
C(16) P(2) C(20) C(23) -161.5(3) . .
C(20) P(2) C(16) C(17) 67.0(3) . .
C(20) P(2) C(16) C(18) -57.0(2) . .
C(20) P(2) C(16) C(19) -173.4(2) . .
Mo(1) N(1) N(1) Mo(1) -170(4) 35_655 35_655
Mo(1) N(2) C(10) C(9) 0.7(4) . .
Mo(1) N(2) C(10) C(11) 179.3(2) . .
Mo(1) N(2) C(14) C(13) 179.6(2) . .
Mo(1) N(2) C(14) C(15) -0.1(3) . .
C(10) N(2) C(14) C(13) 0.4(5) . .
C(10) N(2) C(14) C(15) -179.4(3) . .
C(14) N(2) C(10) C(9) 180.0(2) . .
C(14) N(2) C(10) C(11) -1.5(5) . .
P(1) C(9) C(10) N(2) 30.7(4) . .
P(1) C(9) C(10) C(11) -147.9(3) . .
N(2) C(10) C(11) C(12) 1.3(5) . .
C(9) C(10) C(11) C(12) 179.8(3) . .
C(10) C(11) C(12) C(13) 0.0(5) . .
C(11) C(12) C(13) C(14) -1.1(6) . .
C(12) C(13) C(14) N(2) 0.9(5) . .
C(12) C(13) C(14) C(15) -179.4(3) . .
N(2) C(14) C(15) P(2) 30.4(3) . .
C(13) C(14) C(15) P(2) -149.4(3) . .
C(26) C(27) C(28) C(28) 170.5(17) . 10_555
C(27) C(28) C(28) C(27) -169.0(19) 10_555 10_555
